data_4340972
loop_
_publ_author_name
'Zhao, Fang-Hua'
'Li, Hui'
'Che, Yun-Xia'
'Zheng, Ji-Min'
'Vieru, Veacheslav'
'Chibotaru, Liviu F.'
'Grandjean, Fernande'
'Long, Gary J.'

_publ_section_title
;
 Synthesis, structure, and magnetic properties of Dy~2~Co~2~L~10~(bipy)~2~
 and Ln~2~Ni~2~L~10~(bipy)~2~, Ln = La, Gd, Tb, Dy, and Ho: slow magnetic
 relaxation in Dy~2~Co~2~L~10~(bipy)~2~ and Dy~2~Ni~2~L~10~(bipy)~2~
;
_journal_coden_ASTM INOCAJ
_journal_issue 18
_journal_name_full 'Inorganic Chemistry'
_journal_page_first 9785
_journal_page_last 9799
_journal_paper_doi 10.1021/ic501374q
_journal_volume 53
_journal_year 2014
_chemical_formula_sum 'C90 H46 Cl20 Gd2 N4 Ni2 O20'
_chemical_formula_weight 2644.19
_space_group_IT_number 14
_symmetry_cell_setting monoclinic
_symmetry_space_group_name_Hall '-P 2ybc'
_symmetry_space_group_name_H-M 'P 1 21/c 1'
_atom_sites_solution_hydrogens geom
_atom_sites_solution_primary direct
_atom_sites_solution_secondary difmap
_audit_creation_method SHELXL-97
_cell_angle_alpha 90.00
_cell_angle_beta 130.853(19)
_cell_angle_gamma 90.00
_cell_formula_units_Z 2
_cell_length_a 18.443(4)
_cell_length_b 13.014(3)
_cell_length_c 27.048(8)
_cell_measurement_reflns_used 36282
_cell_measurement_temperature 153(2)
_cell_measurement_theta_max 27.52
_cell_measurement_theta_min 3.03
_cell_volume 4910(3)
_computing_cell_refinement 'Bruker XSCANS'
_computing_data_collection 'Bruker XSCANS'
_computing_data_reduction 'Bruker SHELXTL'
_computing_molecular_graphics 'Bruker SHELXTL'
_computing_publication_material 'Bruker SHELXTL'
_computing_structure_refinement 'SHELXL-97 (Sheldrick, 1997)'
_computing_structure_solution 'SHELXS-97 (Sheldrick, 1990)'
_diffrn_ambient_temperature 153(2)
_diffrn_measured_fraction_theta_full 0.987
_diffrn_measured_fraction_theta_max 0.987
_diffrn_measurement_device_type 'Bruker P4'
_diffrn_measurement_method '\w scans'
_diffrn_radiation_monochromator graphite
_diffrn_radiation_source 'fine-focus sealed tube'
_diffrn_radiation_type MoK\a
_diffrn_radiation_wavelength 0.71073
_diffrn_reflns_av_R_equivalents 0.0535
_diffrn_reflns_av_sigmaI/netI 0.0461
_diffrn_reflns_limit_h_max 23
_diffrn_reflns_limit_h_min -23
_diffrn_reflns_limit_k_max 16
_diffrn_reflns_limit_k_min -16
_diffrn_reflns_limit_l_max 35
_diffrn_reflns_limit_l_min -32
_diffrn_reflns_number 45956
_diffrn_reflns_theta_full 27.48
_diffrn_reflns_theta_max 27.48
_diffrn_reflns_theta_min 3.03
_exptl_absorpt_coefficient_mu 2.325
_exptl_absorpt_correction_T_max 0.6535
_exptl_absorpt_correction_T_min 0.6535
_exptl_absorpt_correction_type multi-scan
_exptl_absorpt_process_details sadabs
_exptl_crystal_colour green
_exptl_crystal_density_diffrn 1.788
_exptl_crystal_density_method 'not measured'
_exptl_crystal_description block
_exptl_crystal_F_000 2596
_exptl_crystal_size_max 0.20
_exptl_crystal_size_mid 0.20
_exptl_crystal_size_min 0.20
_refine_diff_density_max 0.925
_refine_diff_density_min -0.815
_refine_diff_density_rms 0.102
_refine_ls_extinction_method none
_refine_ls_goodness_of_fit_ref 1.049
_refine_ls_hydrogen_treatment constr
_refine_ls_matrix_type full
_refine_ls_number_parameters 622
_refine_ls_number_reflns 11115
_refine_ls_number_restraints 0
_refine_ls_restrained_S_all 1.049
_refine_ls_R_factor_all 0.0483
_refine_ls_R_factor_gt 0.0356
_refine_ls_shift/su_max 0.001
_refine_ls_shift/su_mean 0.000
_refine_ls_structure_factor_coef Fsqd
_refine_ls_weighting_details 'calc w=1/[\s^2^(Fo^2^)+(0.0156P)^2^+11.3846P] where P=(Fo^2^+2Fc^2^)/3'
_refine_ls_weighting_scheme calc
_refine_ls_wR_factor_gt 0.0724
_refine_ls_wR_factor_ref 0.0822
_reflns_number_gt 9111
_reflns_number_total 11115
_reflns_threshold_expression >2sigma(I)
_cod_data_source_file ic501374q_si_001.cif
_cod_data_source_block 3Gd2Ni2
_cod_depositor_comments
;
The following automatic conversions were performed:

'_symmetry_cell_setting' value 'Monoclinic' changed to 'monoclinic'
according to
/home/saulius/struct/COD-crude-data--automatic-downloads/rss-feeds/ACS/lib/dictionaries/cif_core.dic
dictionary named 'cif_core.dic' version 2.4.2 from 2011-04-26.

Automatic conversion script
Id: cif_fix_values 2281 2013-09-26 08:29:07Z andrius 

 Adding full bibliography for 4340970--4340975.cif.

 Updated bibliographic information.

 Antanas Vaitkus,
 2019-09-23
;
_cod_original_cell_volume 4910(2)
_cod_original_sg_symbol_H-M P2(1)/c
_cod_database_code 4340972

loop_
_symmetry_equiv_pos_as_xyz
'x, y, z'
'-x, y+1/2, -z+1/2'
'-x, -y, -z'
'x, -y-1/2, z-1/2'

loop_
_atom_site_label
_atom_site_type_symbol
_atom_site_fract_x
_atom_site_fract_y
_atom_site_fract_z
_atom_site_U_iso_or_equiv
_atom_site_adp_type
_atom_site_occupancy
_atom_site_symmetry_multiplicity
_atom_site_calc_flag
_atom_site_refinement_flags
Gd1 Gd 0.560410(12) 0.025730(14) 0.960456(8) 0.02356(5) Uani 1 1 d .
Ni1 Ni 0.77634(3) 0.07758(4) 0.96864(2) 0.02958(11) Uani 1 1 d .
Cl1 Cl 0.56498(10) 0.45207(11) 0.72314(6) 0.0633(4) Uani 1 1 d .
Cl2 Cl 0.27058(8) 0.34627(10) 0.71105(5) 0.0508(3) Uani 1 1 d .
Cl3 Cl 1.09865(10) -0.11738(15) 1.30101(7) 0.0838(5) Uani 1 1 d .
Cl4 Cl 0.83236(16) 0.10585(19) 1.27592(9) 0.1094(7) Uani 1 1 d .
Cl5 Cl 0.06526(9) 0.27491(13) 0.68063(6) 0.0723(4) Uani 1 1 d .
Cl6 Cl 0.12768(11) 0.30700(11) 0.90362(8) 0.0689(4) Uani 1 1 d .
Cl7 Cl 0.33897(15) -0.56409(12) 0.92416(9) 0.0935(6) Uani 1 1 d .
Cl8 Cl 0.29005(17) -0.37661(15) 0.72695(8) 0.1117(8) Uani 1 1 d .
Cl9 Cl 0.55004(11) -0.49623(11) 0.89581(9) 0.0787(4) Uani 1 1 d .
Cl10 Cl 0.82318(12) -0.41878(12) 0.88379(9) 0.0790(5) Uani 1 1 d .
O1 O 0.67122(19) 0.1308(2) 0.87759(13) 0.0410(7) Uani 1 1 d .
O2 O 0.57601(19) 0.1313(2) 0.90008(13) 0.0382(6) Uani 1 1 d .
O3 O 0.8701(2) 0.0342(3) 1.06427(13) 0.0438(7) Uani 1 1 d .
O4 O 0.73290(19) 0.0714(2) 1.03880(13) 0.0446(7) Uani 1 1 d .
O5 O 0.40184(18) 0.0955(2) 0.87275(13) 0.0388(7) Uani 1 1 d .
O6 O 0.39321(19) 0.0591(2) 0.94816(13) 0.0380(6) Uani 1 1 d .
O7 O 0.5711(2) 0.1699(2) 1.01601(14) 0.0385(6) Uani 1 1 d .
O8 O 0.4598(2) -0.1170(2) 0.92066(13) 0.0391(7) Uani 1 1 d .
O9 O 0.6369(2) -0.1006(2) 0.94742(15) 0.0446(7) Uani 1 1 d .
O10 O 0.7500(2) -0.0706(2) 0.94155(14) 0.0385(6) Uani 1 1 d .
N1 N 0.8692(2) 0.0970(3) 0.95365(15) 0.0326(7) Uani 1 1 d .
N2 N 0.8144(3) 0.2291(3) 0.99703(17) 0.0414(8) Uani 1 1 d .
C1 C 0.8890(3) 0.0271(4) 0.92787(19) 0.0394(9) Uani 1 1 d .
H1 H 0.8585 -0.0380 0.9161 0.047 Uiso 1 1 calc R
C2 C 0.9519(3) 0.0454(4) 0.9175(2) 0.0518(12) Uani 1 1 d .
H2 H 0.9637 -0.0057 0.8984 0.062 Uiso 1 1 calc R
C3 C 0.9963(4) 0.1376(5) 0.9352(3) 0.0679(16) Uani 1 1 d .
H3 H 1.0417 0.1511 0.9301 0.082 Uiso 1 1 calc R
C4 C 0.9755(4) 0.2120(5) 0.9606(3) 0.0664(15) Uani 1 1 d .
H4 H 1.0058 0.2773 0.9728 0.080 Uiso 1 1 calc R
C5 C 0.9098(3) 0.1898(4) 0.9682(2) 0.0413(10) Uani 1 1 d .
C6 C 0.8792(3) 0.2650(3) 0.9930(2) 0.0433(10) Uani 1 1 d .
C7 C 0.9103(4) 0.3663(4) 1.0089(3) 0.0615(14) Uani 1 1 d .
H7 H 0.9558 0.3910 1.0059 0.074 Uiso 1 1 calc R
C8 C 0.8750(4) 0.4306(4) 1.0289(3) 0.0700(16) Uani 1 1 d .
H8 H 0.8963 0.4998 1.0403 0.084 Uiso 1 1 calc R
C9 C 0.8091(4) 0.3944(4) 1.0324(3) 0.0641(15) Uani 1 1 d .
H9 H 0.7833 0.4384 1.0456 0.077 Uiso 1 1 calc R
C10 C 0.7804(4) 0.2930(4) 1.0166(2) 0.0543(12) Uani 1 1 d .
H10 H 0.7352 0.2677 1.0197 0.065 Uiso 1 1 calc R
C11 C 0.5982(3) 0.1609(3) 0.86729(17) 0.0314(8) Uani 1 1 d .
C12 C 0.5364(3) 0.2395(3) 0.81547(18) 0.0332(8) Uani 1 1 d .
C13 C 0.5729(3) 0.2987(3) 0.79355(19) 0.0384(9) Uani 1 1 d .
H13 H 0.6358 0.2868 0.8094 0.046 Uiso 1 1 calc R
C14 C 0.5165(3) 0.3752(4) 0.74837(19) 0.0421(10) Uani 1 1 d .
C15 C 0.4243(3) 0.3939(3) 0.72290(19) 0.0431(10) Uani 1 1 d .
H15 H 0.3867 0.4474 0.6921 0.052 Uiso 1 1 calc R
C16 C 0.3886(3) 0.3306(3) 0.74437(19) 0.0385(9) Uani 1 1 d .
C17 C 0.4434(3) 0.2550(3) 0.79086(18) 0.0352(8) Uani 1 1 d .
H17 H 0.4181 0.2144 0.8057 0.042 Uiso 1 1 calc R
C18 C 0.8199(3) 0.0461(3) 1.07995(18) 0.0316(8) Uani 1 1 d .
C19 C 0.8678(3) 0.0317(3) 1.15048(17) 0.0324(8) Uani 1 1 d .
C20 C 0.9521(3) -0.0251(4) 1.18896(19) 0.0400(9) Uani 1 1 d .
H20 H 0.9787 -0.0518 1.1712 0.048 Uiso 1 1 calc R
C21 C 0.9963(3) -0.0417(4) 1.2537(2) 0.0470(11) Uani 1 1 d .
C22 C 0.9597(3) -0.0026(4) 1.2804(2) 0.0532(13) Uani 1 1 d .
H22 H 0.9902 -0.0157 1.3248 0.064 Uiso 1 1 calc R
C23 C 0.8774(4) 0.0565(4) 1.2415(2) 0.0521(12) Uani 1 1 d .
C24 C 0.8304(3) 0.0733(4) 1.1764(2) 0.0428(10) Uani 1 1 d .
H24 H 0.7732 0.1129 1.1499 0.051 Uiso 1 1 calc R
C25 C 0.3612(3) 0.1026(3) 0.89547(18) 0.0321(8) Uani 1 1 d .
C26 C 0.2723(2) 0.1667(3) 0.86041(19) 0.0318(8) Uani 1 1 d .
C27 C 0.2197(3) 0.1907(3) 0.79500(19) 0.0396(10) Uani 1 1 d .
H27 H 0.2395 0.1674 0.7721 0.048 Uiso 1 1 calc R
C28 C 0.1371(3) 0.2498(4) 0.7636(2) 0.0436(10) Uani 1 1 d .
C29 C 0.1080(3) 0.2850(4) 0.7964(2) 0.0488(11) Uani 1 1 d .
H29 H 0.0514 0.3249 0.7745 0.059 Uiso 1 1 calc R
C30 C 0.1629(3) 0.2609(3) 0.8615(2) 0.0406(10) Uani 1 1 d .
C31 C 0.2438(3) 0.2015(3) 0.8940(2) 0.0347(9) Uani 1 1 d .
H31 H 0.2797 0.1845 0.9387 0.042 Uiso 1 1 calc R
C32 C 0.4295(3) -0.1810(3) 0.93785(19) 0.0324(8) Uani 1 1 d .
C33 C 0.3902(3) -0.2798(3) 0.9006(2) 0.0346(9) Uani 1 1 d .
C34 C 0.3827(3) -0.3663(3) 0.9272(2) 0.0425(10) Uani 1 1 d .
H34 H 0.4029 -0.3641 0.9697 0.051 Uiso 1 1 calc R
C35 C 0.3458(3) -0.4545(3) 0.8910(2) 0.0491(11) Uani 1 1 d .
C36 C 0.3144(4) -0.4593(4) 0.8282(3) 0.0610(14) Uani 1 1 d .
H36 H 0.2877 -0.5207 0.8031 0.073 Uiso 1 1 calc R
C37 C 0.3234(4) -0.3732(4) 0.8038(2) 0.0591(13) Uani 1 1 d .
C38 C 0.3622(3) -0.2831(4) 0.8392(2) 0.0465(11) Uani 1 1 d .
H38 H 0.3693 -0.2247 0.8217 0.056 Uiso 1 1 calc R
C39 C 0.6925(3) -0.1284(3) 0.93831(18) 0.0332(8) Uani 1 1 d .
C40 C 0.6905(3) -0.2394(3) 0.92290(18) 0.0321(8) Uani 1 1 d .
C41 C 0.6271(3) -0.3080(3) 0.9167(2) 0.0414(10) Uani 1 1 d .
H41 H 0.5841 -0.2850 0.9225 0.050 Uiso 1 1 calc R
C42 C 0.6269(3) -0.4095(4) 0.9022(2) 0.0457(11) Uani 1 1 d .
C43 C 0.6853(3) -0.4443(4) 0.8909(2) 0.0483(11) Uani 1 1 d .
H43 H 0.6826 -0.5138 0.8790 0.058 Uiso 1 1 calc R
C44 C 0.7480(3) -0.3755(3) 0.8973(2) 0.0438(10) Uani 1 1 d .
C45 C 0.7523(3) -0.2739(3) 0.9135(2) 0.0391(9) Uani 1 1 d .
H45 H 0.7966 -0.2281 0.9181 0.047 Uiso 1 1 calc R

loop_
_atom_site_aniso_label
_atom_site_aniso_U_11
_atom_site_aniso_U_22
_atom_site_aniso_U_33
_atom_site_aniso_U_23
_atom_site_aniso_U_13
_atom_site_aniso_U_12
Gd1 0.02479(8) 0.02387(9) 0.02682(8) 0.00136(8) 0.01898(7) 0.00121(7)
Ni1 0.0292(2) 0.0335(3) 0.0315(2) 0.0022(2) 0.0223(2) 0.0020(2)
Cl1 0.0720(8) 0.0633(8) 0.0616(7) 0.0216(6) 0.0468(7) -0.0028(6)
Cl2 0.0433(6) 0.0597(7) 0.0461(6) 0.0127(5) 0.0279(5) 0.0158(5)
Cl3 0.0503(7) 0.1160(14) 0.0523(7) 0.0289(8) 0.0192(6) 0.0230(8)
Cl4 0.1375(16) 0.155(2) 0.0859(11) 0.0098(12) 0.0950(13) 0.0345(14)
Cl5 0.0441(6) 0.1034(12) 0.0450(6) 0.0266(7) 0.0184(6) 0.0231(7)
Cl6 0.0806(9) 0.0660(9) 0.0895(10) 0.0114(8) 0.0685(9) 0.0231(7)
Cl7 0.1484(16) 0.0453(8) 0.1163(13) -0.0201(9) 0.0995(13) -0.0409(9)
Cl8 0.185(2) 0.0812(12) 0.0597(9) -0.0308(9) 0.0763(12) -0.0432(13)
Cl9 0.0790(9) 0.0559(8) 0.1171(13) -0.0221(8) 0.0711(10) -0.0279(7)
Cl10 0.0996(11) 0.0630(9) 0.1245(13) -0.0102(9) 0.0952(11) 0.0126(8)
O1 0.0355(15) 0.0540(19) 0.0385(15) 0.0152(14) 0.0264(13) 0.0106(13)
O2 0.0417(15) 0.0420(17) 0.0393(15) 0.0133(13) 0.0303(13) 0.0033(12)
O3 0.0411(15) 0.062(2) 0.0343(14) 0.0068(14) 0.0271(13) 0.0089(14)
O4 0.0293(14) 0.0505(18) 0.0383(15) 0.0005(14) 0.0153(13) -0.0005(13)
O5 0.0324(14) 0.0492(18) 0.0402(15) 0.0126(14) 0.0261(13) 0.0080(12)
O6 0.0422(15) 0.0359(16) 0.0355(14) 0.0083(13) 0.0253(13) 0.0077(12)
O7 0.0485(16) 0.0323(15) 0.0484(16) -0.0091(13) 0.0377(15) -0.0072(12)
O8 0.0475(16) 0.0363(16) 0.0424(15) -0.0060(13) 0.0332(14) -0.0117(13)
O9 0.0491(17) 0.0366(16) 0.067(2) -0.0043(15) 0.0460(16) 0.0043(13)
O10 0.0460(16) 0.0313(15) 0.0499(16) -0.0013(13) 0.0365(14) -0.0011(12)
N1 0.0263(15) 0.0413(19) 0.0298(15) 0.0015(14) 0.0182(13) 0.0029(13)
N2 0.047(2) 0.041(2) 0.0434(19) -0.0018(17) 0.0325(18) 0.0020(16)
C1 0.0313(19) 0.050(3) 0.037(2) -0.001(2) 0.0224(17) 0.0018(19)
C2 0.043(2) 0.074(4) 0.053(3) 0.005(3) 0.038(2) 0.008(2)
C3 0.060(3) 0.082(4) 0.091(4) 0.007(3) 0.062(3) -0.003(3)
C4 0.064(3) 0.061(3) 0.097(4) -0.005(3) 0.063(3) -0.016(3)
C5 0.033(2) 0.047(3) 0.043(2) 0.002(2) 0.0243(19) -0.0040(18)
C6 0.045(2) 0.037(2) 0.042(2) 0.0000(19) 0.026(2) -0.0027(19)
C7 0.063(3) 0.042(3) 0.075(3) -0.007(3) 0.043(3) -0.010(2)
C8 0.083(4) 0.039(3) 0.070(4) -0.008(3) 0.042(3) -0.006(3)
C9 0.088(4) 0.046(3) 0.058(3) 0.001(3) 0.048(3) 0.015(3)
C10 0.065(3) 0.053(3) 0.054(3) 0.003(2) 0.043(3) 0.009(2)
C11 0.0305(19) 0.035(2) 0.0283(18) 0.0027(16) 0.0192(16) -0.0020(16)
C12 0.035(2) 0.031(2) 0.0294(18) 0.0045(16) 0.0197(17) 0.0009(16)
C13 0.040(2) 0.043(2) 0.036(2) 0.0069(19) 0.0264(18) -0.0010(18)
C14 0.055(3) 0.042(2) 0.033(2) 0.0064(19) 0.030(2) -0.005(2)
C15 0.049(2) 0.039(2) 0.031(2) 0.0056(18) 0.0217(19) 0.0068(19)
C16 0.036(2) 0.042(2) 0.0315(19) 0.0014(18) 0.0194(18) 0.0052(18)
C17 0.037(2) 0.035(2) 0.0325(19) 0.0012(17) 0.0225(17) 0.0017(16)
C18 0.0340(19) 0.028(2) 0.0289(18) 0.0019(16) 0.0189(16) -0.0032(15)
C19 0.0319(18) 0.034(2) 0.0306(18) -0.0013(17) 0.0201(16) -0.0063(16)
C20 0.034(2) 0.049(3) 0.0335(19) 0.003(2) 0.0206(17) -0.0027(19)
C21 0.039(2) 0.052(3) 0.036(2) 0.003(2) 0.0184(19) -0.004(2)
C22 0.058(3) 0.064(3) 0.033(2) -0.002(2) 0.028(2) -0.015(2)
C23 0.065(3) 0.059(3) 0.047(3) -0.007(2) 0.043(3) -0.010(2)
C24 0.042(2) 0.050(3) 0.041(2) -0.001(2) 0.029(2) 0.000(2)
C25 0.0270(18) 0.029(2) 0.0317(19) -0.0013(16) 0.0153(16) -0.0031(15)
C26 0.0253(17) 0.0285(19) 0.040(2) 0.0047(17) 0.0204(16) -0.0019(14)
C27 0.0273(19) 0.048(3) 0.036(2) 0.0051(19) 0.0173(17) 0.0036(17)
C28 0.033(2) 0.045(3) 0.040(2) 0.013(2) 0.0178(19) 0.0062(18)
C29 0.035(2) 0.042(3) 0.064(3) 0.008(2) 0.030(2) 0.0089(19)
C30 0.041(2) 0.030(2) 0.058(3) 0.000(2) 0.036(2) 0.0014(17)
C31 0.038(2) 0.030(2) 0.041(2) 0.0039(18) 0.0284(19) -0.0027(16)
C32 0.0308(19) 0.029(2) 0.040(2) -0.0062(17) 0.0243(17) -0.0029(15)
C33 0.0327(19) 0.032(2) 0.044(2) -0.0089(18) 0.0271(18) -0.0065(16)
C34 0.050(2) 0.035(2) 0.054(3) -0.012(2) 0.039(2) -0.0149(19)
C35 0.058(3) 0.033(2) 0.069(3) -0.014(2) 0.047(3) -0.017(2)
C36 0.069(3) 0.050(3) 0.066(3) -0.032(3) 0.045(3) -0.025(3)
C37 0.072(3) 0.052(3) 0.045(3) -0.015(2) 0.035(3) -0.019(3)
C38 0.049(2) 0.040(2) 0.042(2) -0.009(2) 0.025(2) -0.009(2)
C39 0.038(2) 0.034(2) 0.0325(19) 0.0035(17) 0.0247(17) 0.0063(17)
C40 0.0328(19) 0.033(2) 0.0308(18) -0.0021(16) 0.0210(16) 0.0061(16)
C41 0.036(2) 0.045(3) 0.049(2) -0.004(2) 0.030(2) -0.0025(18)
C42 0.044(2) 0.039(2) 0.052(3) -0.012(2) 0.030(2) -0.0063(19)
C43 0.056(3) 0.035(2) 0.052(3) -0.011(2) 0.035(2) 0.002(2)
C44 0.053(3) 0.041(2) 0.052(2) -0.001(2) 0.040(2) 0.011(2)
C45 0.046(2) 0.038(2) 0.049(2) -0.001(2) 0.038(2) 0.0034(18)

loop_
_atom_type_symbol
_atom_type_description
_atom_type_scat_dispersion_real
_atom_type_scat_dispersion_imag
_atom_type_scat_source
C C 0.0033 0.0016 'International Tables Vol C Tables 4.2.6.8 and 6.1.1.4'
H H 0.0000 0.0000 'International Tables Vol C Tables 4.2.6.8 and 6.1.1.4'
Cl Cl 0.1484 0.1585 'International Tables Vol C Tables 4.2.6.8 and 6.1.1.4'
Gd Gd -0.1653 3.9035 'International Tables Vol C Tables 4.2.6.8 and 6.1.1.4'
N N 0.0061 0.0033 'International Tables Vol C Tables 4.2.6.8 and 6.1.1.4'
Ni Ni 0.3393 1.1124 'International Tables Vol C Tables 4.2.6.8 and 6.1.1.4'
O O 0.0106 0.0060 'International Tables Vol C Tables 4.2.6.8 and 6.1.1.4'

loop_
_geom_angle_atom_site_label_1
_geom_angle_atom_site_label_2
_geom_angle_atom_site_label_3
_geom_angle
_geom_angle_site_symmetry_1
_geom_angle_site_symmetry_3
O2 Gd1 O6 157.14(10) . 3_657
O2 Gd1 O7 88.84(10) . .
O6 Gd1 O7 83.02(10) 3_657 .
O2 Gd1 O8 125.54(10) . .
O6 Gd1 O8 74.82(10) 3_657 .
O7 Gd1 O8 130.19(10) . .
O2 Gd1 O9 86.83(11) . .
O6 Gd1 O9 89.29(10) 3_657 .
O7 Gd1 O9 149.16(10) . .
O8 Gd1 O9 75.31(10) . .
O2 Gd1 O5 73.31(9) . .
O6 Gd1 O5 126.24(9) 3_657 .
O7 Gd1 O5 82.46(10) . .
O8 Gd1 O5 76.21(10) . .
O9 Gd1 O5 125.02(11) . .
O2 Gd1 O4 77.07(10) . .
O6 Gd1 O4 80.17(10) 3_657 .
O7 Gd1 O4 74.68(10) . .
O8 Gd1 O4 140.73(10) . .
O9 Gd1 O4 74.59(11) . .
O5 Gd1 O4 142.68(10) . .
O2 Gd1 O6 116.54(9) . .
O6 Gd1 O6 79.39(9) 3_657 .
O7 Gd1 O6 65.78(9) . .
O8 Gd1 O6 66.59(9) . .
O9 Gd1 O6 141.85(9) . .
O5 Gd1 O6 47.57(8) . .
O4 Gd1 O6 137.17(9) . .
O2 Gd1 Gd1 148.11(7) . 3_657
O6 Gd1 Gd1 45.24(7) 3_657 3_657
O7 Gd1 Gd1 68.55(7) . 3_657
O8 Gd1 Gd1 64.11(7) . 3_657
O9 Gd1 Gd1 124.12(8) . 3_657
O5 Gd1 Gd1 81.39(7) . 3_657
O4 Gd1 Gd1 115.61(7) . 3_657
O6 Gd1 Gd1 34.16(5) . 3_657
O10 Ni1 O1 94.27(13) . .
O10 Ni1 N1 94.71(13) . .
O1 Ni1 N1 88.61(12) . .
O10 Ni1 O3 89.94(13) . .
O1 Ni1 O3 170.63(11) . .
N1 Ni1 O3 99.39(12) . .
O10 Ni1 N2 174.62(13) . .
O1 Ni1 N2 87.00(14) . .
N1 Ni1 N2 80.08(14) . .
O3 Ni1 N2 89.58(14) . .
O10 Ni1 O4 97.18(11) . .
O1 Ni1 O4 114.17(10) . .
N1 Ni1 O4 153.26(11) . .
O3 Ni1 O4 56.89(10) . .
N2 Ni1 O4 87.04(12) . .
O10 Ni1 C18 95.13(12) . .
O1 Ni1 C18 142.55(12) . .
N1 Ni1 C18 126.49(12) . .
O3 Ni1 C18 28.35(11) . .
N2 Ni1 C18 86.98(13) . .
O4 Ni1 C18 28.58(10) . .
C11 O1 Ni1 114.6(2) . .
C11 O2 Gd1 159.7(3) . .
C18 O3 Ni1 101.2(2) . .
C18 O4 Gd1 150.9(3) . .
C18 O4 Ni1 79.8(2) . .
Gd1 O4 Ni1 103.19(10) . .
C25 O5 Gd1 105.9(2) . .
C25 O6 Gd1 175.4(3) . 3_657
C25 O6 Gd1 82.8(2) . .
Gd1 O6 Gd1 100.61(9) 3_657 .
C32 O7 Gd1 132.6(3) 3_657 .
C32 O8 Gd1 140.7(2) . .
C39 O9 Gd1 152.1(3) . .
C39 O10 Ni1 126.4(3) . .
C1 N1 C5 118.5(4) . .
C1 N1 Ni1 125.3(3) . .
C5 N1 Ni1 116.1(3) . .
C10 N2 C6 118.9(4) . .
C10 N2 Ni1 127.3(3) . .
C6 N2 Ni1 113.8(3) . .
N1 C1 C2 122.8(4) . .
N1 C1 H1 118.6 . .
C2 C1 H1 118.6 . .
C3 C2 C1 118.4(5) . .
C3 C2 H2 120.8 . .
C1 C2 H2 120.8 . .
C2 C3 C4 119.9(5) . .
C2 C3 H3 120.1 . .
C4 C3 H3 120.1 . .
C3 C4 C5 118.8(5) . .
C3 C4 H4 120.6 . .
C5 C4 H4 120.6 . .
N1 C5 C4 121.4(4) . .
N1 C5 C6 114.9(4) . .
C4 C5 C6 123.6(4) . .
N2 C6 C7 120.7(4) . .
N2 C6 C5 115.1(4) . .
C7 C6 C5 124.2(4) . .
C8 C7 C6 119.6(5) . .
C8 C7 H7 120.2 . .
C6 C7 H7 120.2 . .
C9 C8 C7 119.5(5) . .
C9 C8 H8 120.2 . .
C7 C8 H8 120.2 . .
C8 C9 C10 119.1(5) . .
C8 C9 H9 120.4 . .
C10 C9 H9 120.4 . .
N2 C10 C9 122.1(5) . .
N2 C10 H10 119.0 . .
C9 C10 H10 119.0 . .
O1 C11 O2 123.3(4) . .
O1 C11 C12 118.4(3) . .
O2 C11 C12 118.2(3) . .
C13 C12 C17 120.5(4) . .
C13 C12 C11 119.8(3) . .
C17 C12 C11 119.7(3) . .
C14 C13 C12 118.9(4) . .
C14 C13 H13 120.5 . .
C12 C13 H13 120.5 . .
C15 C14 C13 122.7(4) . .
C15 C14 Cl1 118.9(3) . .
C13 C14 Cl1 118.4(3) . .
C14 C15 C16 116.8(4) . .
C14 C15 H15 121.6 . .
C16 C15 H15 121.6 . .
C17 C16 C15 122.4(4) . .
C17 C16 Cl2 118.6(3) . .
C15 C16 Cl2 119.1(3) . .
C16 C17 C12 118.6(4) . .
C16 C17 H17 120.7 . .
C12 C17 H17 120.7 . .
O3 C18 O4 121.9(3) . .
O3 C18 C19 117.6(3) . .
O4 C18 C19 120.4(4) . .
O3 C18 Ni1 50.45(18) . .
O4 C18 Ni1 71.6(2) . .
C19 C18 Ni1 167.1(3) . .
C24 C19 C20 121.1(4) . .
C24 C19 C18 121.6(4) . .
C20 C19 C18 117.3(4) . .
C21 C20 C19 118.5(4) . .
C21 C20 H20 120.8 . .
C19 C20 H20 120.8 . .
C22 C21 C20 121.6(4) . .
C22 C21 Cl3 119.7(4) . .
C20 C21 Cl3 118.6(4) . .
C21 C22 C23 118.7(4) . .
C21 C22 H22 120.7 . .
C23 C22 H22 120.7 . .
C24 C23 C22 121.3(4) . .
C24 C23 Cl4 120.5(4) . .
C22 C23 Cl4 118.2(4) . .
C19 C24 C23 118.8(4) . .
C19 C24 H24 120.6 . .
C23 C24 H24 120.6 . .
O5 C25 O6 122.3(3) . .
O5 C25 C26 119.4(3) . .
O6 C25 C26 118.2(4) . .
C27 C26 C31 120.9(4) . .
C27 C26 C25 119.7(4) . .
C31 C26 C25 119.5(3) . .
C26 C27 C28 118.4(4) . .
C26 C27 H27 120.8 . .
C28 C27 H27 120.8 . .
C29 C28 C27 121.4(4) . .
C29 C28 Cl5 118.7(3) . .
C27 C28 Cl5 119.8(4) . .
C30 C29 C28 118.5(4) . .
C30 C29 H29 120.7 . .
C28 C29 H29 120.7 . .
C31 C30 C29 122.0(4) . .
C31 C30 Cl6 119.2(3) . .
C29 C30 Cl6 118.8(3) . .
C30 C31 C26 118.8(4) . .
C30 C31 H31 120.6 . .
C26 C31 H31 120.6 . .
O8 C32 O7 125.9(4) . 3_657
O8 C32 C33 117.4(3) . .
O7 C32 C33 116.8(3) 3_657 .
C38 C33 C34 120.7(4) . .
C38 C33 C32 118.2(4) . .
C34 C33 C32 121.1(4) . .
C35 C34 C33 118.8(4) . .
C35 C34 H34 120.6 . .
C33 C34 H34 120.6 . .
C34 C35 C36 121.8(5) . .
C34 C35 Cl7 119.5(4) . .
C36 C35 Cl7 118.7(4) . .
C37 C36 C35 117.8(4) . .
C37 C36 H36 121.1 . .
C35 C36 H36 121.1 . .
C36 C37 C38 122.2(5) . .
C36 C37 Cl8 119.7(4) . .
C38 C37 Cl8 118.0(4) . .
C33 C38 C37 118.6(5) . .
C33 C38 H38 120.7 . .
C37 C38 H38 120.7 . .
O9 C39 O10 125.1(4) . .
O9 C39 C40 117.4(4) . .
O10 C39 C40 117.6(3) . .
C41 C40 C45 119.6(4) . .
C41 C40 C39 121.2(3) . .
C45 C40 C39 119.2(4) . .
C42 C41 C40 119.6(4) . .
C42 C41 H41 120.2 . .
C40 C41 H41 120.2 . .
C43 C42 C41 121.6(4) . .
C43 C42 Cl9 118.2(4) . .
C41 C42 Cl9 120.1(4) . .
C42 C43 C44 118.2(4) . .
C42 C43 H43 120.9 . .
C44 C43 H43 120.9 . .
C45 C44 C43 122.1(4) . .
C45 C44 Cl10 119.2(4) . .
C43 C44 Cl10 118.7(3) . .
C44 C45 C40 118.8(4) . .
C44 C45 H45 120.6 . .
C40 C45 H45 120.6 . .

loop_
_geom_bond_atom_site_label_1
_geom_bond_atom_site_label_2
_geom_bond_distance
_geom_bond_site_symmetry_2
Gd1 O2 2.292(3) .
Gd1 O6 2.301(3) 3_657
Gd1 O7 2.330(3) .
Gd1 O8 2.332(3) .
Gd1 O9 2.338(3) .
Gd1 O5 2.435(3) .
Gd1 O4 2.479(3) .
Gd1 O6 2.910(3) .
Gd1 Gd1 4.0281(9) 3_657
Ni1 O10 2.006(3) .
Ni1 O1 2.014(3) .
Ni1 N1 2.016(3) .
Ni1 O3 2.037(3) .
Ni1 N2 2.065(4) .
Ni1 O4 2.498(3) .
Ni1 C18 2.591(4) .
Cl1 C14 1.751(4) .
Cl2 C16 1.740(4) .
Cl3 C21 1.734(5) .
Cl4 C23 1.726(5) .
Cl5 C28 1.735(4) .
Cl6 C30 1.746(4) .
Cl7 C35 1.733(5) .
Cl8 C37 1.740(5) .
Cl9 C42 1.731(5) .
Cl10 C44 1.743(4) .
O1 C11 1.247(4) .
O2 C11 1.256(4) .
O3 C18 1.254(5) .
O4 C18 1.259(4) .
O5 C25 1.246(5) .
O6 C25 1.264(5) .
O6 Gd1 2.301(3) 3_657
O7 C32 1.264(5) 3_657
O8 C32 1.251(5) .
O9 C39 1.255(4) .
O10 C39 1.256(5) .
N1 C1 1.335(5) .
N1 C5 1.337(5) .
N2 C10 1.342(6) .
N2 C6 1.353(6) .
C1 C2 1.381(6) .
C1 H1 0.9500 .
C2 C3 1.352(8) .
C2 H2 0.9500 .
C3 C4 1.380(8) .
C3 H3 0.9500 .
C4 C5 1.386(6) .
C4 H4 0.9500 .
C5 C6 1.489(6) .
C6 C7 1.390(6) .
C7 C8 1.372(8) .
C7 H7 0.9500 .
C8 C9 1.363(8) .
C8 H8 0.9500 .
C9 C10 1.382(7) .
C9 H9 0.9500 .
C10 H10 0.9500 .
C11 C12 1.490(5) .
C12 C13 1.386(5) .
C12 C17 1.389(5) .
C13 C14 1.380(6) .
C13 H13 0.9500 .
C14 C15 1.375(6) .
C15 C16 1.396(6) .
C15 H15 0.9500 .
C16 C17 1.381(5) .
C17 H17 0.9500 .
C18 C19 1.500(5) .
C19 C24 1.376(6) .
C19 C20 1.389(6) .
C20 C21 1.382(6) .
C20 H20 0.9500 .
C21 C22 1.371(7) .
C22 C23 1.382(7) .
C22 H22 0.9500 .
C23 C24 1.381(6) .
C24 H24 0.9500 .
C25 C26 1.500(5) .
C26 C27 1.387(5) .
C26 C31 1.390(5) .
C27 C28 1.393(6) .
C27 H27 0.9500 .
C28 C29 1.379(6) .
C29 C30 1.375(6) .
C29 H29 0.9500 .
C30 C31 1.372(6) .
C31 H31 0.9500 .
C32 O7 1.264(5) 3_657
C32 C33 1.495(5) .
C33 C38 1.379(6) .
C33 C34 1.391(6) .
C34 C35 1.366(6) .
C34 H34 0.9500 .
C35 C36 1.394(7) .
C36 C37 1.365(7) .
C36 H36 0.9500 .
C37 C38 1.381(6) .
C38 H38 0.9500 .
C39 C40 1.497(5) .
C40 C41 1.393(6) .
C40 C45 1.395(5) .
C41 C42 1.377(6) .
C41 H41 0.9500 .
C42 C43 1.373(6) .
C43 C44 1.381(7) .
C43 H43 0.9500 .
C44 C45 1.379(6) .
C45 H45 0.9500 .

loop_
_geom_torsion_atom_site_label_1
_geom_torsion_atom_site_label_2
_geom_torsion_atom_site_label_3
_geom_torsion_atom_site_label_4
_geom_torsion
_geom_torsion_site_symmetry_1
_geom_torsion_site_symmetry_4
O10 Ni1 O1 C11 104.1(3) . .
N1 Ni1 O1 C11 -161.3(3) . .
N2 Ni1 O1 C11 -81.1(3) . .
O4 Ni1 O1 C11 4.3(3) . .
C18 Ni1 O1 C11 -0.1(4) . .
O6 Gd1 O2 C11 80.4(8) 3_657 .
O7 Gd1 O2 C11 149.3(7) . .
O8 Gd1 O2 C11 -69.6(8) . .
O9 Gd1 O2 C11 -0.2(7) . .
O5 Gd1 O2 C11 -128.2(8) . .
O4 Gd1 O2 C11 74.8(7) . .
O6 Gd1 O2 C11 -148.7(7) . .
Gd1 Gd1 O2 C11 -167.2(7) 3_657 .
O10 Ni1 O3 C18 -101.0(3) . .
N1 Ni1 O3 C18 164.3(3) . .
N2 Ni1 O3 C18 84.4(3) . .
O4 Ni1 O3 C18 -2.3(2) . .
O2 Gd1 O4 C18 -129.3(6) . .
O6 Gd1 O4 C18 52.9(5) 3_657 .
O7 Gd1 O4 C18 138.3(6) . .
O8 Gd1 O4 C18 2.1(6) . .
O9 Gd1 O4 C18 -39.1(5) . .
O5 Gd1 O4 C18 -167.4(5) . .
O6 Gd1 O4 C18 115.4(5) . .
Gd1 Gd1 O4 C18 81.8(6) 3_657 .
O2 Gd1 O4 Ni1 -36.60(11) . .
O6 Gd1 O4 Ni1 145.64(13) 3_657 .
O7 Gd1 O4 Ni1 -128.97(13) . .
O8 Gd1 O4 Ni1 94.82(16) . .
O9 Gd1 O4 Ni1 53.66(11) . .
O5 Gd1 O4 Ni1 -74.68(18) . .
O6 Gd1 O4 Ni1 -151.85(9) . .
Gd1 Gd1 O4 Ni1 174.53(6) 3_657 .
O10 Ni1 O4 C18 87.5(2) . .
O1 Ni1 O4 C18 -174.5(2) . .
N1 Ni1 O4 C18 -28.2(4) . .
O3 Ni1 O4 C18 2.3(2) . .
N2 Ni1 O4 C18 -89.1(2) . .
O10 Ni1 O4 Gd1 -62.89(13) . .
O1 Ni1 O4 Gd1 35.08(16) . .
N1 Ni1 O4 Gd1 -178.6(2) . .
O3 Ni1 O4 Gd1 -148.11(18) . .
N2 Ni1 O4 Gd1 120.46(14) . .
C18 Ni1 O4 Gd1 -150.4(3) . .
O2 Gd1 O5 C25 -148.2(3) . .
O6 Gd1 O5 C25 18.4(3) 3_657 .
O7 Gd1 O5 C25 -57.1(3) . .
O8 Gd1 O5 C25 77.5(3) . .
O9 Gd1 O5 C25 138.1(2) . .
O4 Gd1 O5 C25 -109.3(3) . .
O6 Gd1 O5 C25 6.8(2) . .
Gd1 Gd1 O5 C25 12.2(2) 3_657 .
O2 Gd1 O6 C25 20.5(2) . .
O6 Gd1 O6 C25 -176.9(3) 3_657 .
O7 Gd1 O6 C25 96.0(2) . .
O8 Gd1 O6 C25 -99.0(2) . .
O9 Gd1 O6 C25 -101.9(2) . .
O5 Gd1 O6 C25 -6.5(2) . .
O4 Gd1 O6 C25 120.3(2) . .
Gd1 Gd1 O6 C25 -176.9(3) 3_657 .
O2 Gd1 O6 Gd1 -162.62(10) . 3_657
O6 Gd1 O6 Gd1 0.0 3_657 3_657
O7 Gd1 O6 Gd1 -87.06(12) . 3_657
O8 Gd1 O6 Gd1 77.93(11) . 3_657
O9 Gd1 O6 Gd1 74.99(17) . 3_657
O5 Gd1 O6 Gd1 170.44(17) . 3_657
O4 Gd1 O6 Gd1 -62.78(16) . 3_657
O2 Gd1 O7 C32 -178.5(3) . 3_657
O6 Gd1 O7 C32 -19.9(3) 3_657 3_657
O8 Gd1 O7 C32 43.4(4) . 3_657
O9 Gd1 O7 C32 -96.6(4) . 3_657
O5 Gd1 O7 C32 108.2(3) . 3_657
O4 Gd1 O7 C32 -101.6(3) . 3_657
O6 Gd1 O7 C32 61.6(3) . 3_657
Gd1 Gd1 O7 C32 24.5(3) 3_657 3_657
O2 Gd1 O8 C32 -171.4(4) . .
O6 Gd1 O8 C32 20.2(4) 3_657 .
O7 Gd1 O8 C32 -46.6(5) . .
O9 Gd1 O8 C32 113.5(4) . .
O5 Gd1 O8 C32 -114.1(4) . .
O4 Gd1 O8 C32 72.5(4) . .
O6 Gd1 O8 C32 -64.7(4) . .
Gd1 Gd1 O8 C32 -27.0(4) 3_657 .
O2 Gd1 O9 C39 26.6(6) . .
O6 Gd1 O9 C39 -130.9(6) 3_657 .
O7 Gd1 O9 C39 -55.8(7) . .
O8 Gd1 O9 C39 154.6(6) . .
O5 Gd1 O9 C39 93.6(6) . .
O4 Gd1 O9 C39 -50.9(6) . .
O6 Gd1 O9 C39 157.4(5) . .
Gd1 Gd1 O9 C39 -161.6(5) 3_657 .
O1 Ni1 O10 C39 -88.8(3) . .
N1 Ni1 O10 C39 -177.8(3) . .
O3 Ni1 O10 C39 82.8(3) . .
O4 Ni1 O10 C39 26.2(3) . .
C18 Ni1 O10 C39 54.9(3) . .
O10 Ni1 N1 C1 5.4(3) . .
O1 Ni1 N1 C1 -88.8(3) . .
O3 Ni1 N1 C1 96.1(3) . .
N2 Ni1 N1 C1 -176.0(3) . .
O4 Ni1 N1 C1 121.6(3) . .
C18 Ni1 N1 C1 105.3(3) . .
O10 Ni1 N1 C5 -178.0(3) . .
O1 Ni1 N1 C5 87.8(3) . .
O3 Ni1 N1 C5 -87.3(3) . .
N2 Ni1 N1 C5 0.6(3) . .
O4 Ni1 N1 C5 -61.8(4) . .
C18 Ni1 N1 C5 -78.1(3) . .
O1 Ni1 N2 C10 88.3(4) . .
N1 Ni1 N2 C10 177.4(4) . .
O3 Ni1 N2 C10 -83.0(4) . .
O4 Ni1 N2 C10 -26.1(4) . .
C18 Ni1 N2 C10 -54.7(4) . .
O1 Ni1 N2 C6 -89.9(3) . .
N1 Ni1 N2 C6 -0.8(3) . .
O3 Ni1 N2 C6 98.8(3) . .
O4 Ni1 N2 C6 155.7(3) . .
C18 Ni1 N2 C6 127.1(3) . .
C5 N1 C1 C2 2.1(6) . .
Ni1 N1 C1 C2 178.7(3) . .
N1 C1 C2 C3 1.0(7) . .
C1 C2 C3 C4 -2.4(8) . .
C2 C3 C4 C5 0.7(9) . .
C1 N1 C5 C4 -3.9(6) . .
Ni1 N1 C5 C4 179.3(4) . .
C1 N1 C5 C6 176.5(3) . .
Ni1 N1 C5 C6 -0.4(5) . .
C3 C4 C5 N1 2.5(8) . .
C3 C4 C5 C6 -177.9(5) . .
C10 N2 C6 C7 0.1(7) . .
Ni1 N2 C6 C7 178.4(4) . .
C10 N2 C6 C5 -177.6(4) . .
Ni1 N2 C6 C5 0.8(5) . .
N1 C5 C6 N2 -0.3(6) . .
C4 C5 C6 N2 -179.9(5) . .
N1 C5 C6 C7 -177.8(4) . .
C4 C5 C6 C7 2.5(7) . .
N2 C6 C7 C8 0.1(8) . .
C5 C6 C7 C8 177.5(5) . .
C6 C7 C8 C9 -0.6(9) . .
C7 C8 C9 C10 1.0(8) . .
C6 N2 C10 C9 0.4(7) . .
Ni1 N2 C10 C9 -177.8(4) . .
C8 C9 C10 N2 -0.9(8) . .
Ni1 O1 C11 O2 -22.9(5) . .
Ni1 O1 C11 C12 154.3(3) . .
Gd1 O2 C11 O1 -33.4(10) . .
Gd1 O2 C11 C12 149.4(6) . .
O1 C11 C12 C13 -18.8(6) . .
O2 C11 C12 C13 158.5(4) . .
O1 C11 C12 C17 163.1(4) . .
O2 C11 C12 C17 -19.6(6) . .
C17 C12 C13 C14 1.9(6) . .
C11 C12 C13 C14 -176.2(4) . .
C12 C13 C14 C15 -1.5(7) . .
C12 C13 C14 Cl1 177.9(3) . .
C13 C14 C15 C16 -0.6(7) . .
Cl1 C14 C15 C16 179.9(3) . .
C14 C15 C16 C17 2.5(6) . .
C14 C15 C16 Cl2 -176.9(3) . .
C15 C16 C17 C12 -2.1(6) . .
Cl2 C16 C17 C12 177.3(3) . .
C13 C12 C17 C16 -0.2(6) . .
C11 C12 C17 C16 177.9(4) . .
Ni1 O3 C18 O4 4.6(4) . .
Ni1 O3 C18 C19 -174.0(3) . .
Gd1 O4 C18 O3 95.2(6) . .
Ni1 O4 C18 O3 -3.7(4) . .
Gd1 O4 C18 C19 -86.3(6) . .
Ni1 O4 C18 C19 174.8(4) . .
Gd1 O4 C18 Ni1 98.9(5) . .
O10 Ni1 C18 O3 80.3(3) . .
O1 Ni1 C18 O3 -175.8(3) . .
N1 Ni1 C18 O3 -19.4(3) . .
N2 Ni1 C18 O3 -94.7(3) . .
O4 Ni1 C18 O3 175.9(4) . .
O10 Ni1 C18 O4 -95.6(2) . .
O1 Ni1 C18 O4 8.3(3) . .
N1 Ni1 C18 O4 164.7(2) . .
O3 Ni1 C18 O4 -175.9(4) . .
N2 Ni1 C18 O4 89.4(2) . .
O10 Ni1 C18 C19 104.9(13) . .
O1 Ni1 C18 C19 -151.2(12) . .
N1 Ni1 C18 C19 5.1(13) . .
O3 Ni1 C18 C19 24.6(12) . .
N2 Ni1 C18 C19 -70.2(13) . .
O4 Ni1 C18 C19 -159.5(14) . .
O3 C18 C19 C24 159.0(4) . .
O4 C18 C19 C24 -19.6(6) . .
Ni1 C18 C19 C24 137.8(11) . .
O3 C18 C19 C20 -20.6(6) . .
O4 C18 C19 C20 160.8(4) . .
Ni1 C18 C19 C20 -41.8(14) . .
C24 C19 C20 C21 2.0(6) . .
C18 C19 C20 C21 -178.4(4) . .
C19 C20 C21 C22 -0.9(7) . .
C19 C20 C21 Cl3 177.1(3) . .
C20 C21 C22 C23 -1.2(7) . .
Cl3 C21 C22 C23 -179.2(4) . .
C21 C22 C23 C24 2.3(8) . .
C21 C22 C23 Cl4 -179.7(4) . .
C20 C19 C24 C23 -1.0(7) . .
C18 C19 C24 C23 179.5(4) . .
C22 C23 C24 C19 -1.2(7) . .
Cl4 C23 C24 C19 -179.2(4) . .
Gd1 O5 C25 O6 -13.7(4) . .
Gd1 O5 C25 C26 164.8(3) . .
Gd1 O6 C25 O5 11.1(4) . .
Gd1 O6 C25 C26 -167.4(3) . .
O5 C25 C26 C27 20.0(6) . .
O6 C25 C26 C27 -161.4(4) . .
O5 C25 C26 C31 -159.9(4) . .
O6 C25 C26 C31 18.7(5) . .
C31 C26 C27 C28 -0.6(6) . .
C25 C26 C27 C28 179.6(4) . .
C26 C27 C28 C29 0.6(7) . .
C26 C27 C28 Cl5 -176.0(3) . .
C27 C28 C29 C30 0.4(7) . .
Cl5 C28 C29 C30 177.1(3) . .
C28 C29 C30 C31 -1.5(7) . .
C28 C29 C30 Cl6 178.9(3) . .
C29 C30 C31 C26 1.6(6) . .
Cl6 C30 C31 C26 -178.9(3) . .
C27 C26 C31 C30 -0.5(6) . .
C25 C26 C31 C30 179.4(4) . .
Gd1 O8 C32 O7 20.2(7) . 3_657
Gd1 O8 C32 C33 -159.9(3) . .
O8 C32 C33 C38 -19.6(6) . .
O7 C32 C33 C38 160.3(4) 3_657 .
O8 C32 C33 C34 159.9(4) . .
O7 C32 C33 C34 -20.1(6) 3_657 .
C38 C33 C34 C35 -0.8(7) . .
C32 C33 C34 C35 179.6(4) . .
C33 C34 C35 C36 -0.9(7) . .
C33 C34 C35 Cl7 178.2(3) . .
C34 C35 C36 C37 1.3(8) . .
Cl7 C35 C36 C37 -177.8(4) . .
C35 C36 C37 C38 0.1(9) . .
C35 C36 C37 Cl8 177.3(4) . .
C34 C33 C38 C37 2.1(7) . .
C32 C33 C38 C37 -178.3(4) . .
C36 C37 C38 C33 -1.8(8) . .
Cl8 C37 C38 C33 -179.0(4) . .
Gd1 O9 C39 O10 11.9(9) . .
Gd1 O9 C39 C40 -168.5(4) . .
Ni1 O10 C39 O9 5.1(6) . .
Ni1 O10 C39 C40 -174.4(2) . .
O9 C39 C40 C41 2.2(6) . .
O10 C39 C40 C41 -178.3(4) . .
O9 C39 C40 C45 -179.0(4) . .
O10 C39 C40 C45 0.6(5) . .
C45 C40 C41 C42 0.8(6) . .
C39 C40 C41 C42 179.7(4) . .
C40 C41 C42 C43 -2.7(7) . .
C40 C41 C42 Cl9 178.8(3) . .
C41 C42 C43 C44 2.8(7) . .
Cl9 C42 C43 C44 -178.7(4) . .
C42 C43 C44 C45 -1.0(7) . .
C42 C43 C44 Cl10 179.5(4) . .
C43 C44 C45 C40 -0.8(7) . .
Cl10 C44 C45 C40 178.7(3) . .
C41 C40 C45 C44 0.9(6) . .
C39 C40 C45 C44 -178.0(4) . .
